data_7720086
loop_
_publ_author_name
'Yan, Jiayu'
'Sun, Jian'
'Zhou, Shuangliu'

_publ_section_title
;
 Half-sandwich &#x3b7;<sup>5</sup>-pyrrolyl rhodium(I) complexes with
 alkene coordination: synthesis and reactivity exploration.
;
_journal_issue 9
_journal_name_full 'Dalton transactions (Cambridge, England : 2003)'
_journal_page_first 3682
_journal_page_last 3686
_journal_paper_doi 10.1039/d6dt00024j
_journal_volume 55
_journal_year 2026
_chemical_formula_moiety 'C28 H40 N2 Rh2'
_chemical_formula_sum 'C28 H40 N2 Rh2'
_chemical_formula_weight 610.44
_space_group_crystal_system triclinic
_space_group_IT_number 2
_space_group_name_Hall '-P 1'
_space_group_name_H-M_alt 'P -1'
_atom_sites_solution_hydrogens geom
_atom_sites_solution_primary dual
_audit_creation_date 2025-12-13
_audit_creation_method
;
Olex2 1.3
(compiled Nov 21 2019 18:26:39 for OlexSys, GUI svn.r6003)
;
_audit_update_record
;
2026-02-05 deposited with the CCDC.	2026-02-06 downloaded from the CCDC.
;
_cell_angle_alpha 105.459(3)
_cell_angle_beta 100.372(3)
_cell_angle_gamma 97.726(3)
_cell_formula_units_Z 4
_cell_length_a 10.0313(8)
_cell_length_b 13.8812(13)
_cell_length_c 20.2598(19)
_cell_measurement_reflns_used 9967
_cell_measurement_temperature 293
_cell_measurement_theta_max 23.309
_cell_measurement_theta_min 2.598
_cell_volume 2624.6(4)
_computing_cell_refinement 'SAINT v8.37A (Bruker, 2015)'
_computing_data_reduction 'SAINT v8.37A (Bruker, 2015)'
_computing_molecular_graphics 'Olex2 1.3 (Dolomanov et al., 2009)'
_computing_publication_material 'Olex2 1.3 (Dolomanov et al., 2009)'
_computing_structure_refinement 'SHELXL 2018/3 (Sheldrick, 2015)'
_computing_structure_solution 'SHELXT 2018/2 (Sheldrick, 2018)'
_diffrn_ambient_temperature 293
_diffrn_detector 'Bruker APEX2 area detector'
_diffrn_detector_area_resol_mean 7.9
_diffrn_detector_type 'CCD area detector'
_diffrn_measured_fraction_theta_full 0.997
_diffrn_measured_fraction_theta_max 0.993
_diffrn_measurement_device 'three-circle diffractometer'
_diffrn_measurement_device_type 'Bruker APEX-II CCD'
_diffrn_measurement_method '\f and \w scans'
_diffrn_radiation_monochromator 'mirror optics'
_diffrn_radiation_probe x-ray
_diffrn_radiation_type MoK\a
_diffrn_radiation_wavelength 0.71073
_diffrn_reflns_av_R_equivalents 0.1457
_diffrn_reflns_av_unetI/netI 0.0667
_diffrn_reflns_Laue_measured_fraction_full 0.997
_diffrn_reflns_Laue_measured_fraction_max 0.993
_diffrn_reflns_limit_h_max 13
_diffrn_reflns_limit_h_min -11
_diffrn_reflns_limit_k_max 18
_diffrn_reflns_limit_k_min -18
_diffrn_reflns_limit_l_max 26
_diffrn_reflns_limit_l_min -26
_diffrn_reflns_number 136505
_diffrn_reflns_point_group_measured_fraction_full 0.997
_diffrn_reflns_point_group_measured_fraction_max 0.993
_diffrn_reflns_theta_full 25.242
_diffrn_reflns_theta_max 27.644
_diffrn_reflns_theta_min 2.567
_diffrn_source 'microfocus sealed X-ray tube'
_diffrn_source_current 30.0
_diffrn_source_power 1.5
_diffrn_source_type 'Incoatec I\ms'
_diffrn_source_voltage 50.0
_diffrn_standards_number 0
_exptl_absorpt_coefficient_mu 1.275
_exptl_absorpt_correction_T_max 0.7456
_exptl_absorpt_correction_T_min 0.5601
_exptl_absorpt_correction_type multi-scan
_exptl_absorpt_process_details
'SADABS-2016/2 (Bruker,2016/2) was used for absorption correction. wR2(int) was 0.1162 before and 0.0751 after correction. The Ratio of minimum to maximum transmission is 0.7512. The \l/2 correction factor is Not present.'
_exptl_crystal_colour 'clear yellowish green'
_exptl_crystal_colour_lustre clear
_exptl_crystal_colour_modifier yellowish
_exptl_crystal_colour_primary green
_exptl_crystal_density_diffrn 1.545
_exptl_crystal_description block
_exptl_crystal_F_000 1248
_exptl_crystal_size_max 0.16
_exptl_crystal_size_mid 0.14
_exptl_crystal_size_min 0.12
_refine_diff_density_max 1.334
_refine_diff_density_min -1.439
_refine_diff_density_rms 0.157
_refine_ls_extinction_method none
_refine_ls_goodness_of_fit_ref 1.030
_refine_ls_hydrogen_treatment constr
_refine_ls_matrix_type full
_refine_ls_number_parameters 585
_refine_ls_number_reflns 12144
_refine_ls_number_restraints 394
_refine_ls_restrained_S_all 1.092
_refine_ls_R_factor_all 0.1329
_refine_ls_R_factor_gt 0.0756
_refine_ls_shift/su_max 0.000
_refine_ls_shift/su_mean 0.000
_refine_ls_structure_factor_coef Fsqd
_refine_ls_weighting_details 'w=1/[\s^2^(Fo^2^)+(0.0652P)^2^+26.0340P] where P=(Fo^2^+2Fc^2^)/3'
_refine_ls_weighting_scheme calc
_refine_ls_wR_factor_gt 0.1732
_refine_ls_wR_factor_ref 0.2058
_reflns_Friedel_coverage 0.000
_reflns_number_gt 7307
_reflns_number_total 12144
_reflns_threshold_expression 'I > 2\s(I)'
_cod_data_source_file d6dt00024j2.cif
_cod_data_source_block 1-dimer
_cod_depositor_comments 'Adding full bibliography for 7720079--7720086.cif.'
_cod_database_code 7720086
_shelx_shelxl_version_number 2018/3
_shelx_space_group_comment
;
The symmetry employed for this shelxl refinement is uniquely defined
by the following loop, which should always be used as a source of
symmetry information in preference to the above space-group names.
They are only intended as comments.
;
_shelx_estimated_absorpt_t_max 0.862
_shelx_estimated_absorpt_t_min 0.822
_olex2_refinement_description
;
1. Fixed Uiso
 At 1.2 times of:
  All C(H) groups, All C(H,H) groups
 At 1.5 times of:
  All C(H,H,H) groups
2. Rigid bond restraints
 All non-hydrogen atoms
 with sigma for 1-2 distances of 0.001 and sigma for 1-3 distances of 0.002
3. Uiso/Uaniso restraints and constraints
Uanis(C38) \\sim Ueq: with sigma of 0.001 and sigma for terminal atoms of 0.002
Uanis(C24) \\sim Ueq, Uanis(C3) \\sim Ueq, Uanis(C5) \\sim Ueq: with sigma of
0.001 and sigma for terminal atoms of 0.002
Uanis(C45) \\sim Ueq, Uanis(C44) \\sim Ueq: with sigma of 0.001 and sigma for
terminal atoms of 0.002
Uanis(C17) \\sim Ueq, Uanis(C16) \\sim Ueq: with sigma of 0.001 and sigma for
terminal atoms of 0.002
Uanis(C10) \\sim Ueq, Uanis(C9) \\sim Ueq: with sigma of 0.001 and sigma for
terminal atoms of 0.002
Uanis(C52) \\sim Ueq, Uanis(C51) \\sim Ueq: with sigma of 0.001 and sigma for
terminal atoms of 0.002
Uanis(C55) \\sim Ueq, Uanis(C56) \\sim Ueq: with sigma of 0.001 and sigma for
terminal atoms of 0.002
Uanis(C42) \\sim Ueq, Uanis(C41) \\sim Ueq: with sigma of 0.001 and sigma for
terminal atoms of 0.002
Uanis(C37) \\sim Ueq: with sigma of 0.001 and sigma for terminal atoms of 0.002
Uanis(C14) \\sim Ueq, Uanis(C13) \\sim Ueq, Uanis(C23) \\sim Ueq, Uanis(C28)
\\sim Ueq, Uanis(C27) \\sim Ueq: with sigma of 0.001 and sigma for terminal
atoms of 0.002
4.a Ternary CH refined with riding coordinates:
 C2(H2), C3(H3), C7(H7), C8(H8), C11(H11), C12(H12), C21(H21), C22(H22),
 C25(H25), C26(H26), C30(H30), C31(H31), C35(H35), C36(H36), C39(H39), C40(H40),
  C49(H49), C50(H50), C53(H53), C54(H54)
4.b Secondary CH2 refined with riding coordinates:
 C9(H9a,H9b), C10(H10a,H10b), C13(H13a,H13b), C14(H14a,H14b), C23(H23a,H23b),
 C24(H24a,H24b), C27(H27a,H27b), C28(H28a,H28b), C37(H37a,H37b), C38(H38a,H38b),
  C41(H41a,H41b), C42(H42a,H42b), C51(H51a,H51b), C52(H52a,H52b), C55(H55a,
 H55b), C56(H56a,H56b)
4.c Aromatic/amide H refined with riding coordinates:
 C16(H16), C17(H17), C44(H44), C45(H45)
4.d Idealised Me refined as rotating group:
 C5(H5a,H5b,H5c), C6(H6a,H6b,H6c), C19(H19a,H19b,H19c), C20(H20a,H20b,H20c),
 C33(H33a,H33b,H33c), C34(H34a,H34b,H34c), C47(H47a,H47b,H47c), C48(H48a,H48b,
 H48c)
;
_olex2_submission_original_sample_id mo_20230626p_0m
_olex2_submission_special_instructions 'No special instructions were received'

loop_
_space_group_symop_operation_xyz
'x, y, z'
'-x, -y, -z'

loop_
_atom_site_label
_atom_site_type_symbol
_atom_site_fract_x
_atom_site_fract_y
_atom_site_fract_z
_atom_site_U_iso_or_equiv
_atom_site_adp_type
_atom_site_occupancy
_atom_site_site_symmetry_order
_atom_site_calc_flag
_atom_site_refinement_flags_posn
_atom_site_refinement_flags_adp
_atom_site_refinement_flags_occupancy
_atom_site_disorder_assembly
_atom_site_disorder_group
C1 C 0.1013(10) 0.1989(9) 0.0636(5) 0.0562(10) Uani 1 1 d . U . . .
C2 C 0.1083(10) 0.1227(8) 0.0972(6) 0.0569(10) Uani 1 1 d . U . . .
H2 H 0.074575 0.120070 0.139249 0.068 Uiso 1 1 calc R U . . .
C3 C 0.1544(10) 0.0497(8) 0.0557(5) 0.0556(9) Uani 1 1 d . U . . .
H3 H 0.163102 -0.016225 0.063407 0.067 Uiso 1 1 calc R U . . .
C4 C 0.1815(10) 0.0785(8) -0.0037(5) 0.0530(10) Uani 1 1 d . U . . .
C5 C 0.0480(12) 0.2984(9) 0.0891(6) 0.0725(19) Uani 1 1 d . U . . .
H5A H 0.069105 0.321156 0.139526 0.109 Uiso 1 1 calc R U . . .
H5B H -0.050156 0.286304 0.071556 0.109 Uiso 1 1 calc R U . . .
H5C H 0.091875 0.349637 0.071985 0.109 Uiso 1 1 calc R U . . .
C6 C 0.2283(13) 0.0215(10) -0.0647(6) 0.075(3) Uani 1 1 d . U . . .
H6A H 0.302419 0.064615 -0.073190 0.112 Uiso 1 1 calc R U . . .
H6B H 0.153037 -0.000535 -0.105309 0.112 Uiso 1 1 calc R U . . .
H6C H 0.260161 -0.036793 -0.055357 0.112 Uiso 1 1 calc R U . . .
C7 C 0.4149(11) 0.3353(8) 0.1592(6) 0.0610(10) Uani 1 1 d . U . . .
H7 H 0.352298 0.383894 0.160322 0.073 Uiso 1 1 calc R U . . .
C8 C 0.3926(11) 0.2715(9) 0.2003(6) 0.0619(10) Uani 1 1 d . U . . .
H8 H 0.318087 0.284027 0.224868 0.074 Uiso 1 1 calc R U . . .
C9 C 0.5044(12) 0.2330(9) 0.2382(6) 0.0677(14) Uani 1 1 d . U . . .
H9A H 0.577004 0.290757 0.265627 0.081 Uiso 1 1 calc R U . . .
H9B H 0.467757 0.203235 0.270959 0.081 Uiso 1 1 calc R U . . .
C10 C 0.5669(12) 0.1571(9) 0.1943(6) 0.0653(14) Uani 1 1 d . U . . .
H10A H 0.557376 0.096084 0.209141 0.078 Uiso 1 1 calc R U . . .
H10B H 0.664829 0.183836 0.202467 0.078 Uiso 1 1 calc R U . . .
C11 C 0.5037(10) 0.1279(8) 0.1155(6) 0.0608(10) Uani 1 1 d . U . . .
H11 H 0.493948 0.055498 0.090667 0.073 Uiso 1 1 calc R U . . .
C12 C 0.5225(10) 0.1929(8) 0.0738(6) 0.0590(10) Uani 1 1 d . U . . .
H12 H 0.524517 0.157861 0.025209 0.071 Uiso 1 1 calc R U . . .
C13 C 0.6114(11) 0.3001(8) 0.1034(6) 0.0625(14) Uani 1 1 d . U . . .
H13A H 0.700230 0.295876 0.129719 0.075 Uiso 1 1 calc R U . . .
H13B H 0.627647 0.324688 0.064504 0.075 Uiso 1 1 calc R U . . .
C14 C 0.5517(11) 0.3744(8) 0.1492(6) 0.0624(13) Uani 1 1 d . U . . .
H14A H 0.544008 0.430738 0.129856 0.075 Uiso 1 1 calc R U . . .
H14B H 0.615101 0.401006 0.194910 0.075 Uiso 1 1 calc R U . . .
C15 C -0.1235(11) 0.0760(8) -0.1853(6) 0.0597(19) Uani 1 1 d . U . . .
C16 C -0.2644(12) 0.0465(9) -0.2039(6) 0.0656(14) Uani 1 1 d . U . . .
H16 H -0.313481 -0.009471 -0.241082 0.079 Uiso 1 1 calc R U . . .
C17 C -0.3214(12) 0.1118(9) -0.1593(6) 0.0641(14) Uani 1 1 d . U . . .
H17 H -0.415192 0.108160 -0.160942 0.077 Uiso 1 1 calc R U . . .
C18 C -0.2143(11) 0.1854(9) -0.1107(6) 0.060(2) Uani 1 1 d . U . . .
C19 C -0.0207(13) 0.0302(11) -0.2188(7) 0.084(3) Uani 1 1 d . U . . .
H19A H 0.067572 0.075249 -0.200290 0.126 Uiso 1 1 calc R U . . .
H19B H -0.047073 0.018924 -0.268603 0.126 Uiso 1 1 calc R U . . .
H19C H -0.014866 -0.033538 -0.209495 0.126 Uiso 1 1 calc R U . . .
C20 C -0.2184(14) 0.2733(12) -0.0535(8) 0.105(5) Uani 1 1 d . U . . .
H20A H -0.127053 0.300938 -0.024596 0.157 Uiso 1 1 calc R U . . .
H20B H -0.278360 0.252902 -0.025639 0.157 Uiso 1 1 calc R U . . .
H20C H -0.252441 0.324072 -0.072360 0.157 Uiso 1 1 calc R U . . .
C21 C 0.1086(11) 0.2894(8) -0.1731(5) 0.0588(11) Uani 1 1 d . U . . .
H21 H 0.035018 0.247824 -0.213290 0.071 Uiso 1 1 calc R U . . .
C22 C 0.0654(11) 0.3610(8) -0.1261(6) 0.0584(11) Uani 1 1 d . U . . .
H22 H -0.033792 0.360157 -0.139013 0.070 Uiso 1 1 calc R U . . .
C23 C 0.1470(12) 0.4625(9) -0.0819(6) 0.0664(14) Uani 1 1 d . U . . .
H23A H 0.175394 0.499526 -0.113045 0.080 Uiso 1 1 calc R U . . .
H23B H 0.086172 0.499495 -0.057341 0.080 Uiso 1 1 calc R U . . .
C24 C 0.2707(12) 0.4649(9) -0.0295(6) 0.0664(14) Uani 1 1 d . U . . .
H24A H 0.266759 0.509261 0.015744 0.080 Uiso 1 1 calc R U . . .
H24B H 0.351805 0.493682 -0.042730 0.080 Uiso 1 1 calc R U . . .
C25 C 0.2858(11) 0.3611(8) -0.0223(6) 0.0607(11) Uani 1 1 d . U . . .
H25 H 0.314749 0.361261 0.026589 0.073 Uiso 1 1 calc R U . . .
C26 C 0.3269(10) 0.2876(9) -0.0686(6) 0.0606(11) Uani 1 1 d . U . . .
H26 H 0.381192 0.245882 -0.046847 0.073 Uiso 1 1 calc R U . . .
C27 C 0.3612(12) 0.2984(9) -0.1355(6) 0.0661(14) Uani 1 1 d . U . . .
H27A H 0.430040 0.360161 -0.123884 0.079 Uiso 1 1 calc R U . . .
H27B H 0.403625 0.241727 -0.154889 0.079 Uiso 1 1 calc R U . . .
C28 C 0.2494(11) 0.3023(9) -0.1894(6) 0.0655(14) Uani 1 1 d . U . . .
H28A H 0.247371 0.249472 -0.232156 0.079 Uiso 1 1 calc R U . . .
H28B H 0.268292 0.367332 -0.198565 0.079 Uiso 1 1 calc R U . . .
N1 N 0.1374(8) 0.1690(6) -0.0015(4) 0.0529(10) Uani 1 1 d . U . . .
N2 N -0.0918(8) 0.1616(6) -0.1261(4) 0.0514(12) Uani 1 1 d . U . . .
Rh1 Rh 0.32351(7) 0.18809(6) 0.09340(4) 0.0486(2) Uani 1 1 d . U . . .
Rh2 Rh 0.11112(7) 0.24545(6) -0.08100(4) 0.04503(19) Uani 1 1 d . U . . .
C29 C 0.8500(10) 0.3763(8) 0.4954(5) 0.0549(11) Uani 1 1 d . U . . .
C30 C 0.9669(12) 0.3568(9) 0.4696(6) 0.0679(15) Uani 1 1 d . U . . .
H30 H 0.992983 0.374077 0.429220 0.081 Uiso 1 1 calc R U . . .
C31 C 1.0439(11) 0.3129(10) 0.5147(7) 0.0722(15) Uani 1 1 d . U . . .
H31 H 1.134760 0.295294 0.512712 0.087 Uiso 1 1 calc R U . . .
C32 C 0.9712(11) 0.3111(9) 0.5690(6) 0.0631(13) Uani 1 1 d . U . . .
C33 C 0.7444(12) 0.4272(8) 0.4676(6) 0.064(2) Uani 1 1 d . U . . .
H33A H 0.729379 0.408312 0.417343 0.096 Uiso 1 1 calc R U . . .
H33B H 0.774716 0.499644 0.486795 0.096 Uiso 1 1 calc R U . . .
H33C H 0.659866 0.407077 0.480572 0.096 Uiso 1 1 calc R U . . .
C34 C 1.0148(15) 0.2769(14) 0.6333(7) 0.108(5) Uani 1 1 d . U . . .
H34A H 0.934692 0.256681 0.649838 0.161 Uiso 1 1 calc R U . . .
H34B H 1.076784 0.332099 0.669635 0.161 Uiso 1 1 calc R U . . .
H34C H 1.060415 0.220293 0.621318 0.161 Uiso 1 1 calc R U . . .
C35 C 0.6379(12) 0.1510(10) 0.3974(6) 0.0714(11) Uani 1 1 d . U . . .
H35 H 0.583604 0.203772 0.393742 0.086 Uiso 1 1 calc R U . . .
C36 C 0.7446(14) 0.1485(10) 0.3590(6) 0.0753(12) Uani 1 1 d . U . . .
H36 H 0.749536 0.199044 0.333333 0.090 Uiso 1 1 calc R U . . .
C37 C 0.7844(13) 0.0503(10) 0.3238(7) 0.0759(14) Uani 1 1 d . U . . .
H37A H 0.701382 -0.001015 0.301039 0.091 Uiso 1 1 calc R U . . .
H37B H 0.831856 0.060251 0.287769 0.091 Uiso 1 1 calc R U . . .
C38 C 0.8747(14) 0.0129(10) 0.3737(7) 0.0789(15) Uani 1 1 d . U . . .
H38A H 0.838188 -0.058812 0.364790 0.095 Uiso 1 1 calc R U . . .
H38B H 0.965098 0.017895 0.362701 0.095 Uiso 1 1 calc R U . . .
C39 C 0.8938(14) 0.0624(10) 0.4484(7) 0.0766(11) Uani 1 1 d . U . . .
H39 H 0.985245 0.063851 0.476102 0.092 Uiso 1 1 calc R U . . .
C40 C 0.7921(14) 0.0625(9) 0.4850(7) 0.0752(11) Uani 1 1 d . U . . .
H40 H 0.823179 0.063417 0.533890 0.090 Uiso 1 1 calc R U . . .
C41 C 0.6455(14) 0.0097(11) 0.4514(8) 0.0880(16) Uani 1 1 d . U . . .
H41A H 0.647133 -0.057543 0.421863 0.106 Uiso 1 1 calc R U . . .
H41B H 0.600823 0.000335 0.488555 0.106 Uiso 1 1 calc R U . . .
C42 C 0.5585(14) 0.0575(11) 0.4091(7) 0.0852(15) Uani 1 1 d . U . . .
H42A H 0.485528 0.077412 0.432222 0.102 Uiso 1 1 calc R U . . .
H42B H 0.515609 0.008009 0.363842 0.102 Uiso 1 1 calc R U . . .
C43 C 0.9628(11) 0.6001(9) 0.7034(6) 0.065(2) Uani 1 1 d . U . . .
C44 C 0.9852(12) 0.7009(9) 0.7150(6) 0.0656(14) Uani 1 1 d . U . . .
H44 H 1.063946 0.746686 0.743286 0.079 Uiso 1 1 calc R U . . .
C45 C 0.8728(12) 0.7256(9) 0.6783(6) 0.0674(15) Uani 1 1 d . U . . .
H45 H 0.861143 0.790528 0.677173 0.081 Uiso 1 1 calc R U . . .
C46 C 0.7804(12) 0.6357(9) 0.6433(6) 0.064(2) Uani 1 1 d . U . . .
C47 C 1.0546(14) 0.5358(10) 0.7296(8) 0.097(5) Uani 1 1 d . U . . .
H47A H 1.002525 0.488526 0.746808 0.145 Uiso 1 1 calc R U . . .
H47B H 1.129215 0.578527 0.766861 0.145 Uiso 1 1 calc R U . . .
H47C H 1.091023 0.499024 0.691833 0.145 Uiso 1 1 calc R U . . .
C48 C 0.6415(13) 0.6204(10) 0.5976(7) 0.083(3) Uani 1 1 d . U . . .
H48A H 0.650704 0.631402 0.553711 0.124 Uiso 1 1 calc R U . . .
H48B H 0.590493 0.667851 0.620395 0.124 Uiso 1 1 calc R U . . .
H48C H 0.593394 0.552156 0.589192 0.124 Uiso 1 1 calc R U . . .
C49 C 0.6890(12) 0.4319(9) 0.7341(5) 0.0630(11) Uani 1 1 d . U . . .
H49 H 0.751210 0.491046 0.769238 0.076 Uiso 1 1 calc R U . . .
C50 C 0.5873(11) 0.4576(8) 0.6913(6) 0.0608(11) Uani 1 1 d . U . . .
H50 H 0.589139 0.530956 0.701745 0.073 Uiso 1 1 calc R U . . .
C51 C 0.4438(11) 0.3913(8) 0.6631(6) 0.0612(13) Uani 1 1 d . U . . .
H51A H 0.422287 0.357756 0.697235 0.073 Uiso 1 1 calc R U . . .
H51B H 0.376681 0.434312 0.657090 0.073 Uiso 1 1 calc R U . . .
C52 C 0.4311(11) 0.3128(8) 0.5948(6) 0.0597(13) Uani 1 1 d . U . . .
H52A H 0.393052 0.338837 0.557012 0.072 Uiso 1 1 calc R U . . .
H52B H 0.366317 0.252827 0.592416 0.072 Uiso 1 1 calc R U . . .
C53 C 0.5652(10) 0.2821(8) 0.5830(6) 0.0585(11) Uani 1 1 d . U . . .
H53 H 0.563452 0.250745 0.533375 0.070 Uiso 1 1 calc R U . . .
C54 C 0.6560(11) 0.2497(8) 0.6279(6) 0.0614(11) Uani 1 1 d . U . . .
H54 H 0.706139 0.199654 0.604861 0.074 Uiso 1 1 calc R U . . .
C55 C 0.6303(12) 0.2411(9) 0.6976(6) 0.0684(14) Uani 1 1 d . U . . .
H55A H 0.531632 0.221701 0.692718 0.082 Uiso 1 1 calc R U . . .
H55B H 0.672957 0.186891 0.708613 0.082 Uiso 1 1 calc R U . . .
C56 C 0.6826(13) 0.3341(9) 0.7565(6) 0.0690(14) Uani 1 1 d . U . . .
H56A H 0.774423 0.331584 0.780324 0.083 Uiso 1 1 calc R U . . .
H56B H 0.623591 0.336599 0.789691 0.083 Uiso 1 1 calc R U . . .
N3 N 0.8561(8) 0.3559(7) 0.5595(4) 0.0533(10) Uani 1 1 d . U . . .
N4 N 0.8370(9) 0.5555(7) 0.6588(5) 0.0590(13) Uani 1 1 d . U . . .
Rh3 Rh 0.83490(9) 0.20675(7) 0.46720(4) 0.0542(2) Uani 1 1 d . U . . .
Rh4 Rh 0.73316(7) 0.40430(6) 0.63372(4) 0.0486(2) Uani 1 1 d . U . . .

loop_
_atom_site_aniso_label
_atom_site_aniso_U_11
_atom_site_aniso_U_22
_atom_site_aniso_U_33
_atom_site_aniso_U_23
_atom_site_aniso_U_13
_atom_site_aniso_U_12
C1 0.0483(16) 0.073(3) 0.058(2) 0.033(2) 0.014(2) 0.018(2)
C2 0.0501(19) 0.067(3) 0.062(3) 0.0316(19) 0.019(2) 0.0037(18)
C3 0.0553(12) 0.0541(10) 0.0575(13) 0.0237(9) 0.0087(9) 0.0024(8)
C4 0.051(3) 0.056(3) 0.0535(18) 0.0247(11) 0.0054(14) 0.009(2)
C5 0.069(2) 0.075(2) 0.075(3) 0.0212(17) 0.0159(18) 0.023(2)
C6 0.084(8) 0.080(6) 0.060(3) 0.017(3) 0.014(4) 0.023(5)
C7 0.058(3) 0.0531(19) 0.069(4) 0.0150(14) 0.014(2) 0.0092(15)
C8 0.055(3) 0.071(4) 0.0576(15) 0.0171(14) 0.0122(13) 0.0086(17)
C9 0.0678(16) 0.0683(17) 0.0660(15) 0.0206(9) 0.0114(9) 0.0138(10)
C10 0.0643(16) 0.0664(17) 0.0651(16) 0.0220(10) 0.0102(9) 0.0137(11)
C11 0.0516(18) 0.057(3) 0.0685(18) 0.017(2) 0.001(2) 0.0132(18)
C12 0.0460(14) 0.068(3) 0.060(3) 0.015(2) 0.012(2) 0.0087(19)
C13 0.0597(15) 0.0640(16) 0.0634(17) 0.0192(9) 0.0158(11) 0.0081(9)
C14 0.0614(15) 0.0614(15) 0.0631(16) 0.0182(9) 0.0141(10) 0.0079(9)
C15 0.0645(18) 0.053(5) 0.060(5) 0.019(2) 0.011(3) 0.007(3)
C16 0.0651(15) 0.0649(16) 0.0653(16) 0.0196(9) 0.0123(10) 0.0103(10)
C17 0.0622(14) 0.0648(17) 0.0649(17) 0.0209(9) 0.0126(10) 0.0099(10)
C18 0.0533(18) 0.067(5) 0.061(5) 0.024(2) 0.017(3) 0.007(3)
C19 0.077(4) 0.091(9) 0.074(8) 0.005(5) 0.023(6) 0.013(6)
C20 0.068(7) 0.124(11) 0.091(10) -0.018(6) 0.008(6) 0.025(6)
C21 0.0638(19) 0.066(4) 0.048(3) 0.028(2) 0.009(2) -0.002(3)
C22 0.053(3) 0.055(2) 0.077(4) 0.038(2) 0.0103(17) 0.0139(19)
C23 0.0687(17) 0.0634(15) 0.0685(17) 0.0230(11) 0.0139(9) 0.0126(10)
C24 0.0670(16) 0.0636(14) 0.0676(16) 0.0205(10) 0.0135(9) 0.0100(9)
C25 0.063(4) 0.062(2) 0.051(3) 0.021(2) 0.0023(19) -0.0035(17)
C26 0.0449(11) 0.072(4) 0.080(3) 0.042(3) 0.019(2) 0.017(3)
C27 0.0645(15) 0.0683(18) 0.0665(16) 0.0212(10) 0.0182(9) 0.0100(10)
C28 0.0671(16) 0.0673(18) 0.0640(15) 0.0226(11) 0.0181(9) 0.0091(10)
N1 0.050(2) 0.063(3) 0.0548(17) 0.0324(17) 0.0106(12) 0.014(2)
N2 0.0511(12) 0.058(3) 0.049(3) 0.0242(18) 0.0105(15) 0.0051(15)
Rh1 0.0413(4) 0.0512(4) 0.0572(4) 0.0283(4) 0.0071(3) 0.0022(3)
Rh2 0.0453(4) 0.0466(4) 0.0489(4) 0.0239(3) 0.0110(3) 0.0082(3)
C29 0.053(3) 0.0635(11) 0.057(3) 0.028(2) 0.018(2) 0.016(2)
C30 0.065(3) 0.077(3) 0.075(4) 0.030(3) 0.034(3) 0.016(2)
C31 0.049(2) 0.087(4) 0.087(4) 0.027(4) 0.0248(18) 0.0220(15)
C32 0.048(3) 0.082(3) 0.063(2) 0.0263(17) 0.0084(14) 0.024(2)
C33 0.071(5) 0.058(4) 0.068(6) 0.029(5) 0.007(5) 0.017(5)
C34 0.090(9) 0.177(16) 0.068(4) 0.050(6) -0.003(4) 0.066(10)
C35 0.070(2) 0.074(4) 0.064(4) 0.014(2) 0.0046(14) 0.0169(15)
C36 0.097(4) 0.080(3) 0.0524(15) 0.0215(14) 0.017(2) 0.025(2)
C37 0.0764(17) 0.0755(17) 0.0749(15) 0.0196(9) 0.0182(9) 0.0156(11)
C38 0.0796(18) 0.0774(16) 0.0796(17) 0.0214(9) 0.0181(9) 0.0183(11)
C39 0.092(3) 0.074(2) 0.0801(18) 0.031(3) 0.028(3) 0.041(3)
C40 0.088(3) 0.070(2) 0.082(4) 0.039(2) 0.025(2) 0.022(2)
C41 0.0906(18) 0.0855(17) 0.0891(19) 0.0289(11) 0.0203(10) 0.0150(9)
C42 0.0838(16) 0.0850(17) 0.0854(18) 0.0242(11) 0.0186(9) 0.0143(9)
C43 0.049(4) 0.066(2) 0.079(7) 0.027(5) 0.012(3) -0.003(2)
C44 0.0653(16) 0.0648(15) 0.0655(17) 0.0183(10) 0.0158(9) 0.0089(9)
C45 0.0680(17) 0.0663(15) 0.0677(18) 0.0196(11) 0.0164(9) 0.0115(10)
C46 0.060(4) 0.067(2) 0.068(7) 0.027(4) 0.020(3) 0.008(3)
C47 0.077(7) 0.074(5) 0.121(12) 0.031(8) -0.019(7) 0.002(5)
C48 0.074(6) 0.077(7) 0.089(9) 0.019(6) 0.003(5) 0.018(4)
C49 0.068(3) 0.069(2) 0.046(2) 0.0150(17) 0.014(2) -0.004(3)
C50 0.060(2) 0.057(3) 0.066(4) 0.0135(18) 0.025(2) 0.0101(18)
C51 0.0591(14) 0.0626(17) 0.0625(16) 0.0176(9) 0.0168(10) 0.0113(10)
C52 0.0567(14) 0.0609(16) 0.0610(15) 0.0179(9) 0.0138(10) 0.0093(10)
C53 0.048(2) 0.063(4) 0.054(3) 0.0082(19) 0.010(2) -0.0015(15)
C54 0.062(4) 0.0553(15) 0.072(2) 0.021(2) 0.024(3) 0.014(3)
C55 0.0701(18) 0.0683(15) 0.0684(16) 0.0239(10) 0.0164(10) 0.0110(10)
C56 0.0703(18) 0.0712(16) 0.0669(15) 0.0230(10) 0.0176(10) 0.0108(10)
N3 0.042(2) 0.072(2) 0.0501(19) 0.0229(13) 0.0093(16) 0.016(2)
N4 0.057(3) 0.0612(12) 0.057(4) 0.0197(17) 0.012(2) 0.0012(14)
Rh3 0.0571(5) 0.0655(5) 0.0530(4) 0.0296(4) 0.0169(4) 0.0257(4)
Rh4 0.0402(4) 0.0581(5) 0.0445(4) 0.0152(3) 0.0070(3) 0.0033(3)

loop_
_atom_type_symbol
_atom_type_description
_atom_type_scat_dispersion_real
_atom_type_scat_dispersion_imag
_atom_type_scat_source
C C 0.0033 0.0016 'International Tables Vol C Tables 4.2.6.8 and 6.1.1.4'
H H 0.0000 0.0000 'International Tables Vol C Tables 4.2.6.8 and 6.1.1.4'
N N 0.0061 0.0033 'International Tables Vol C Tables 4.2.6.8 and 6.1.1.4'
Rh Rh -1.1178 0.9187 'International Tables Vol C Tables 4.2.6.8 and 6.1.1.4'

loop_
_geom_angle_atom_site_label_1
_geom_angle_atom_site_label_2
_geom_angle_atom_site_label_3
_geom_angle
_geom_angle_site_symmetry_1
_geom_angle_site_symmetry_3
_geom_angle_publ_flag
C2 C1 C5 126.3(10) . . ?
C2 C1 Rh1 72.2(6) . . ?
C5 C1 Rh1 122.7(8) . . ?
N1 C1 C2 110.9(9) . . ?
N1 C1 C5 122.6(9) . . ?
N1 C1 Rh1 76.9(5) . . ?
C1 C2 H2 126.8 . . ?
C1 C2 Rh1 71.4(5) . . ?
C3 C2 C1 105.9(9) . . ?
C3 C2 H2 126.8 . . ?
C3 C2 Rh1 72.6(6) . . ?
Rh1 C2 H2 126.8 . . ?
C2 C3 H3 124.9 . . ?
C2 C3 C4 110.0(9) . . ?
C2 C3 Rh1 73.1(6) . . ?
C4 C3 H3 124.9 . . ?
C4 C3 Rh1 71.5(6) . . ?
Rh1 C3 H3 124.9 . . ?
C3 C4 C6 129.9(10) . . ?
C3 C4 Rh1 71.5(6) . . ?
C6 C4 Rh1 124.0(8) . . ?
N1 C4 C3 108.0(9) . . ?
N1 C4 C6 121.6(9) . . ?
N1 C4 Rh1 77.2(6) . . ?
C1 C5 H5A 109.5 . . ?
C1 C5 H5B 109.5 . . ?
C1 C5 H5C 109.5 . . ?
H5A C5 H5B 109.5 . . ?
H5A C5 H5C 109.5 . . ?
H5B C5 H5C 109.5 . . ?
C4 C6 H6A 109.5 . . ?
C4 C6 H6B 109.5 . . ?
C4 C6 H6C 109.5 . . ?
H6A C6 H6B 109.5 . . ?
H6A C6 H6C 109.5 . . ?
H6B C6 H6C 109.5 . . ?
C8 C7 H7 113.4 . . ?
C8 C7 C14 124.3(10) . . ?
C8 C7 Rh1 70.8(6) . . ?
C14 C7 H7 113.4 . . ?
C14 C7 Rh1 114.3(8) . . ?
Rh1 C7 H7 113.4 . . ?
C7 C8 H8 114.0 . . ?
C7 C8 C9 123.6(10) . . ?
C7 C8 Rh1 70.5(6) . . ?
C9 C8 H8 114.0 . . ?
C9 C8 Rh1 113.4(8) . . ?
Rh1 C8 H8 114.0 . . ?
C8 C9 H9A 108.2 . . ?
C8 C9 H9B 108.2 . . ?
H9A C9 H9B 107.4 . . ?
C10 C9 C8 116.3(10) . . ?
C10 C9 H9A 108.2 . . ?
C10 C9 H9B 108.2 . . ?
C9 C10 H10A 108.7 . . ?
C9 C10 H10B 108.7 . . ?
C9 C10 C11 114.3(9) . . ?
H10A C10 H10B 107.6 . . ?
C11 C10 H10A 108.7 . . ?
C11 C10 H10B 108.7 . . ?
C10 C11 H11 114.2 . . ?
C10 C11 Rh1 112.4(7) . . ?
C12 C11 C10 124.0(10) . . ?
C12 C11 H11 114.2 . . ?
C12 C11 Rh1 69.9(6) . . ?
Rh1 C11 H11 114.2 . . ?
C11 C12 H12 114.4 . . ?
C11 C12 C13 122.6(10) . . ?
C11 C12 Rh1 71.1(6) . . ?
C13 C12 H12 114.4 . . ?
C13 C12 Rh1 112.5(7) . . ?
Rh1 C12 H12 114.4 . . ?
C12 C13 H13A 108.6 . . ?
C12 C13 H13B 108.6 . . ?
H13A C13 H13B 107.6 . . ?
C14 C13 C12 114.7(9) . . ?
C14 C13 H13A 108.6 . . ?
C14 C13 H13B 108.6 . . ?
C7 C14 H14A 108.4 . . ?
C7 C14 H14B 108.4 . . ?
C13 C14 C7 115.4(10) . . ?
C13 C14 H14A 108.4 . . ?
C13 C14 H14B 108.4 . . ?
H14A C14 H14B 107.5 . . ?
C16 C15 C19 128.6(11) . . ?
C16 C15 N2 107.2(10) . . ?
N2 C15 C19 124.1(10) . . ?
C15 C16 H16 125.3 . . ?
C17 C16 C15 109.3(11) . . ?
C17 C16 H16 125.3 . . ?
C16 C17 H17 125.9 . . ?
C16 C17 C18 108.1(11) . . ?
C18 C17 H17 125.9 . . ?
C17 C18 C20 130.5(11) . . ?
N2 C18 C17 107.1(10) . . ?
N2 C18 C20 122.4(10) . . ?
C15 C19 H19A 109.5 . . ?
C15 C19 H19B 109.5 . . ?
C15 C19 H19C 109.5 . . ?
H19A C19 H19B 109.5 . . ?
H19A C19 H19C 109.5 . . ?
H19B C19 H19C 109.5 . . ?
C18 C20 H20A 109.5 . . ?
C18 C20 H20B 109.5 . . ?
C18 C20 H20C 109.5 . . ?
H20A C20 H20B 109.5 . . ?
H20A C20 H20C 109.5 . . ?
H20B C20 H20C 109.5 . . ?
C22 C21 H21 113.9 . . ?
C22 C21 C28 124.3(10) . . ?
C22 C21 Rh2 71.2(6) . . ?
C28 C21 H21 113.9 . . ?
C28 C21 Rh2 112.0(7) . . ?
Rh2 C21 H21 113.9 . . ?
C21 C22 H22 113.2 . . ?
C21 C22 C23 126.7(10) . . ?
C21 C22 Rh2 71.3(6) . . ?
C23 C22 H22 113.2 . . ?
C23 C22 Rh2 111.5(7) . . ?
Rh2 C22 H22 113.2 . . ?
C22 C23 H23A 107.9 . . ?
C22 C23 H23B 107.9 . . ?
H23A C23 H23B 107.2 . . ?
C24 C23 C22 117.5(10) . . ?
C24 C23 H23A 107.9 . . ?
C24 C23 H23B 107.9 . . ?
C23 C24 H24A 108.9 . . ?
C23 C24 H24B 108.9 . . ?
C23 C24 C25 113.3(10) . . ?
H24A C24 H24B 107.7 . . ?
C25 C24 H24A 108.9 . . ?
C25 C24 H24B 108.9 . . ?
C24 C25 H25 113.4 . . ?
C24 C25 Rh2 112.9(7) . . ?
C26 C25 C24 125.6(10) . . ?
C26 C25 H25 113.4 . . ?
C26 C25 Rh2 70.8(6) . . ?
Rh2 C25 H25 113.4 . . ?
C25 C26 H26 114.2 . . ?
C25 C26 C27 123.8(10) . . ?
C25 C26 Rh2 72.0(6) . . ?
C27 C26 H26 114.2 . . ?
C27 C26 Rh2 111.0(7) . . ?
Rh2 C26 H26 114.2 . . ?
C26 C27 H27A 108.0 . . ?
C26 C27 H27B 108.0 . . ?
H27A C27 H27B 107.3 . . ?
C28 C27 C26 117.1(10) . . ?
C28 C27 H27A 108.0 . . ?
C28 C27 H27B 108.0 . . ?
C21 C28 H28A 108.4 . . ?
C21 C28 H28B 108.4 . . ?
C27 C28 C21 115.5(9) . . ?
C27 C28 H28A 108.4 . . ?
C27 C28 H28B 108.4 . . ?
H28A C28 H28B 107.5 . . ?
C1 N1 Rh1 67.7(5) . . ?
C1 N1 Rh2 125.7(6) . . ?
C4 N1 C1 104.6(8) . . ?
C4 N1 Rh1 68.0(5) . . ?
C4 N1 Rh2 129.5(7) . . ?
Rh2 N1 Rh1 131.6(4) . . ?
C15 N2 Rh2 122.8(7) . . ?
C18 N2 C15 108.1(8) . . ?
C18 N2 Rh2 128.6(7) . . ?
C1 Rh1 C2 36.5(4) . . ?
C1 Rh1 C3 58.2(4) . . ?
C1 Rh1 C4 58.8(4) . . ?
C1 Rh1 N1 35.4(3) . . ?
C2 Rh1 N1 60.2(3) . . ?
C3 Rh1 C2 34.3(4) . . ?
C3 Rh1 N1 59.1(3) . . ?
C4 Rh1 C2 60.3(4) . . ?
C4 Rh1 C3 37.1(3) . . ?
C4 Rh1 N1 34.8(3) . . ?
C7 Rh1 C1 102.8(4) . . ?
C7 Rh1 C2 118.4(4) . . ?
C7 Rh1 C3 152.3(4) . . ?
C7 Rh1 C4 152.7(4) . . ?
C7 Rh1 C8 38.7(4) . . ?
C7 Rh1 C11 93.9(4) . . ?
C7 Rh1 C12 81.4(4) . . ?
C7 Rh1 N1 118.6(4) . . ?
C8 Rh1 C1 106.1(4) . . ?
C8 Rh1 C2 97.6(4) . . ?
C8 Rh1 C3 122.2(4) . . ?
C8 Rh1 C4 157.7(4) . . ?
C8 Rh1 C11 81.8(4) . . ?
C8 Rh1 N1 138.9(4) . . ?
C11 Rh1 C1 161.3(4) . . ?
C11 Rh1 C2 126.9(4) . . ?
C11 Rh1 C3 103.2(4) . . ?
C11 Rh1 C4 108.1(4) . . ?
C11 Rh1 N1 139.3(4) . . ?
C12 Rh1 C1 151.6(4) . . ?
C12 Rh1 C2 159.2(4) . . ?
C12 Rh1 C3 125.3(4) . . ?
C12 Rh1 C4 105.6(4) . . ?
C12 Rh1 C8 94.7(4) . . ?
C12 Rh1 C11 39.0(4) . . ?
C12 Rh1 N1 118.1(4) . . ?
C21 Rh2 C25 92.8(4) . . ?
C21 Rh2 C26 81.8(4) . . ?
C21 Rh2 N1 164.9(4) . . ?
C21 Rh2 N2 88.8(4) . . ?
C22 Rh2 C21 37.5(4) . . ?
C22 Rh2 C25 81.4(4) . . ?
C22 Rh2 C26 93.9(4) . . ?
C22 Rh2 N1 157.4(4) . . ?
C22 Rh2 N2 90.4(4) . . ?
C25 Rh2 N1 90.6(4) . . ?
C26 Rh2 C25 37.2(4) . . ?
C26 Rh2 N1 92.2(3) . . ?
N2 Rh2 C25 164.0(4) . . ?
N2 Rh2 C26 158.2(4) . . ?
N2 Rh2 N1 91.9(3) . . ?
C30 C29 C33 126.5(10) . . ?
C30 C29 Rh3 74.1(7) . . ?
C33 C29 Rh3 124.8(8) . . ?
N3 C29 C30 111.0(9) . . ?
N3 C29 C33 121.8(9) . . ?
N3 C29 Rh3 76.3(6) . . ?
C29 C30 H30 126.4 . . ?
C29 C30 C31 107.1(10) . . ?
C29 C30 Rh3 70.1(6) . . ?
C31 C30 H30 126.4 . . ?
C31 C30 Rh3 71.3(7) . . ?
Rh3 C30 H30 126.4 . . ?
C30 C31 H31 126.8 . . ?
C30 C31 C32 106.0(10) . . ?
C30 C31 Rh3 72.9(7) . . ?
C32 C31 H31 126.8 . . ?
C32 C31 Rh3 70.8(7) . . ?
Rh3 C31 H31 126.8 . . ?
C31 C32 C34 127.4(10) . . ?
C31 C32 Rh3 72.5(7) . . ?
C34 C32 Rh3 123.3(10) . . ?
N3 C32 C31 110.4(9) . . ?
N3 C32 C34 122.0(10) . . ?
N3 C32 Rh3 76.1(6) . . ?
C29 C33 H33A 109.5 . . ?
C29 C33 H33B 109.5 . . ?
C29 C33 H33C 109.5 . . ?
H33A C33 H33B 109.5 . . ?
H33A C33 H33C 109.5 . . ?
H33B C33 H33C 109.5 . . ?
C32 C34 H34A 109.5 . . ?
C32 C34 H34B 109.5 . . ?
C32 C34 H34C 109.5 . . ?
H34A C34 H34B 109.5 . . ?
H34A C34 H34C 109.5 . . ?
H34B C34 H34C 109.5 . . ?
C36 C35 H35 114.1 . . ?
C36 C35 C42 124.4(12) . . ?
C36 C35 Rh3 69.5(7) . . ?
C42 C35 H35 114.1 . . ?
C42 C35 Rh3 112.8(8) . . ?
Rh3 C35 H35 114.1 . . ?
C35 C36 H36 114.4 . . ?
C35 C36 C37 121.8(12) . . ?
C35 C36 Rh3 70.9(6) . . ?
C37 C36 H36 114.4 . . ?
C37 C36 Rh3 113.8(8) . . ?
Rh3 C36 H36 114.4 . . ?
C36 C37 H37A 109.1 . . ?
C36 C37 H37B 109.1 . . ?
H37A C37 H37B 107.8 . . ?
C38 C37 C36 112.6(11) . . ?
C38 C37 H37A 109.1 . . ?
C38 C37 H37B 109.1 . . ?
C37 C38 H38A 107.7 . . ?
C37 C38 H38B 107.7 . . ?
H38A C38 H38B 107.1 . . ?
C39 C38 C37 118.4(11) . . ?
C39 C38 H38A 107.7 . . ?
C39 C38 H38B 107.7 . . ?
C38 C39 H39 113.8 . . ?
C38 C39 Rh3 111.2(9) . . ?
C40 C39 C38 125.1(13) . . ?
C40 C39 H39 113.8 . . ?
C40 C39 Rh3 71.5(7) . . ?
Rh3 C39 H39 113.8 . . ?
C39 C40 H40 114.6 . . ?
C39 C40 C41 122.9(13) . . ?
C39 C40 Rh3 71.0(7) . . ?
C41 C40 H40 114.6 . . ?
C41 C40 Rh3 111.4(9) . . ?
Rh3 C40 H40 114.6 . . ?
C40 C41 H41A 107.7 . . ?
C40 C41 H41B 107.7 . . ?
H41A C41 H41B 107.1 . . ?
C42 C41 C40 118.5(12) . . ?
C42 C41 H41A 107.7 . . ?
C42 C41 H41B 107.7 . . ?
C35 C42 H42A 108.9 . . ?
C35 C42 H42B 108.9 . . ?
C41 C42 C35 113.2(12) . . ?
C41 C42 H42A 108.9 . . ?
C41 C42 H42B 108.9 . . ?
H42A C42 H42B 107.8 . . ?
C44 C43 C47 129.5(11) . . ?
C44 C43 N4 110.5(10) . . ?
N4 C43 C47 120.0(10) . . ?
C43 C44 H44 125.6 . . ?
C43 C44 C45 108.7(11) . . ?
C45 C44 H44 125.6 . . ?
C44 C45 H45 126.6 . . ?
C44 C45 C46 106.8(11) . . ?
C46 C45 H45 126.6 . . ?
C45 C46 C48 128.5(11) . . ?
C45 C46 N4 108.7(10) . . ?
N4 C46 C48 122.8(10) . . ?
C43 C47 H47A 109.5 . . ?
C43 C47 H47B 109.5 . . ?
C43 C47 H47C 109.5 . . ?
H47A C47 H47B 109.5 . . ?
H47A C47 H47C 109.5 . . ?
H47B C47 H47C 109.5 . . ?
C46 C48 H48A 109.5 . . ?
C46 C48 H48B 109.5 . . ?
C46 C48 H48C 109.5 . . ?
H48A C48 H48B 109.5 . . ?
H48A C48 H48C 109.5 . . ?
H48B C48 H48C 109.5 . . ?
C50 C49 H49 113.2 . . ?
C50 C49 C56 127.4(10) . . ?
C50 C49 Rh4 71.7(6) . . ?
C56 C49 H49 113.2 . . ?
C56 C49 Rh4 109.9(8) . . ?
Rh4 C49 H49 113.2 . . ?
C49 C50 H50 114.6 . . ?
C49 C50 C51 121.7(10) . . ?
C49 C50 Rh4 70.6(6) . . ?
C51 C50 H50 114.6 . . ?
C51 C50 Rh4 113.2(7) . . ?
Rh4 C50 H50 114.6 . . ?
C50 C51 H51A 109.1 . . ?
C50 C51 H51B 109.1 . . ?
H51A C51 H51B 107.8 . . ?
C52 C51 C50 112.7(9) . . ?
C52 C51 H51A 109.1 . . ?
C52 C51 H51B 109.1 . . ?
C51 C52 H52A 108.7 . . ?
C51 C52 H52B 108.7 . . ?
C51 C52 C53 114.2(9) . . ?
H52A C52 H52B 107.6 . . ?
C53 C52 H52A 108.7 . . ?
C53 C52 H52B 108.7 . . ?
C52 C53 H53 113.2 . . ?
C52 C53 Rh4 110.9(7) . . ?
C54 C53 C52 126.4(10) . . ?
C54 C53 H53 113.2 . . ?
C54 C53 Rh4 72.6(6) . . ?
Rh4 C53 H53 113.2 . . ?
C53 C54 H54 114.9 . . ?
C53 C54 C55 122.3(10) . . ?
C53 C54 Rh4 69.8(6) . . ?
C55 C54 H54 114.9 . . ?
C55 C54 Rh4 111.7(8) . . ?
Rh4 C54 H54 114.9 . . ?
C54 C55 H55A 108.6 . . ?
C54 C55 H55B 108.6 . . ?
H55A C55 H55B 107.6 . . ?
C56 C55 C54 114.6(10) . . ?
C56 C55 H55A 108.6 . . ?
C56 C55 H55B 108.6 . . ?
C49 C56 H56A 108.9 . . ?
C49 C56 H56B 108.9 . . ?
C55 C56 C49 113.4(10) . . ?
C55 C56 H56A 108.9 . . ?
C55 C56 H56B 108.9 . . ?
H56A C56 H56B 107.7 . . ?
C29 N3 Rh3 68.5(6) . . ?
C29 N3 Rh4 126.8(6) . . ?
C32 N3 C29 105.1(8) . . ?
C32 N3 Rh3 68.8(6) . . ?
C32 N3 Rh4 127.6(7) . . ?
Rh4 N3 Rh3 133.5(4) . . ?
C43 N4 C46 105.3(9) . . ?
C43 N4 Rh4 127.7(8) . . ?
C46 N4 Rh4 126.1(7) . . ?
C29 Rh3 C30 35.8(4) . . ?
C29 Rh3 C31 59.8(4) . . ?
C29 Rh3 C32 58.8(4) . . ?
C29 Rh3 N3 35.3(3) . . ?
C30 Rh3 N3 59.4(3) . . ?
C31 Rh3 C30 35.8(4) . . ?
C31 Rh3 N3 60.1(4) . . ?
C32 Rh3 C30 59.6(4) . . ?
C32 Rh3 C31 36.8(4) . . ?
C32 Rh3 N3 35.1(3) . . ?
C35 Rh3 C29 102.6(4) . . ?
C35 Rh3 C30 120.3(5) . . ?
C35 Rh3 C31 155.8(5) . . ?
C35 Rh3 C32 150.4(4) . . ?
C35 Rh3 C40 81.7(5) . . ?
C35 Rh3 N3 116.4(4) . . ?
C36 Rh3 C29 106.5(4) . . ?
C36 Rh3 C30 100.0(5) . . ?
C36 Rh3 C31 124.9(5) . . ?
C36 Rh3 C32 159.5(5) . . ?
C36 Rh3 C35 39.6(5) . . ?
C36 Rh3 C39 81.5(5) . . ?
C36 Rh3 C40 93.5(5) . . ?
C36 Rh3 N3 138.4(4) . . ?
C39 Rh3 C29 160.7(5) . . ?
C39 Rh3 C30 126.4(5) . . ?
C39 Rh3 C31 101.1(5) . . ?
C39 Rh3 C32 108.3(5) . . ?
C39 Rh3 C35 94.7(5) . . ?
C39 Rh3 C40 37.5(5) . . ?
C39 Rh3 N3 140.1(4) . . ?
C40 Rh3 C29 153.6(4) . . ?
C40 Rh3 C30 157.0(5) . . ?
C40 Rh3 C31 121.7(5) . . ?
C40 Rh3 C32 105.2(5) . . ?
C40 Rh3 N3 119.5(4) . . ?
C49 Rh4 C50 37.7(4) . . ?
C49 Rh4 C53 95.8(4) . . ?
C49 Rh4 C54 81.8(4) . . ?
C49 Rh4 N3 153.0(4) . . ?
C50 Rh4 C54 91.4(4) . . ?
C50 Rh4 N3 169.3(4) . . ?
C53 Rh4 C50 81.5(4) . . ?
C53 Rh4 C54 37.7(4) . . ?
C53 Rh4 N3 94.5(4) . . ?
N3 Rh4 C54 91.4(4) . . ?
N4 Rh4 C49 91.1(4) . . ?
N4 Rh4 C50 88.8(4) . . ?
N4 Rh4 C53 153.9(4) . . ?
N4 Rh4 C54 167.9(4) . . ?
N4 Rh4 N3 90.5(3) . . ?

loop_
_geom_bond_atom_site_label_1
_geom_bond_atom_site_label_2
_geom_bond_distance
_geom_bond_site_symmetry_2
_geom_bond_publ_flag
C1 C2 1.404(14) . ?
C1 C5 1.542(15) . ?
C1 N1 1.401(13) . ?
C1 Rh1 2.238(10) . ?
C2 H2 0.9800 . ?
C2 C3 1.326(15) . ?
C2 Rh1 2.249(9) . ?
C3 H3 0.9800 . ?
C3 C4 1.425(13) . ?
C3 Rh1 2.242(10) . ?
C4 C6 1.470(15) . ?
C4 N1 1.380(12) . ?
C4 Rh1 2.242(10) . ?
C5 H5A 0.9600 . ?
C5 H5B 0.9600 . ?
C5 H5C 0.9600 . ?
C6 H6A 0.9600 . ?
C6 H6B 0.9600 . ?
C6 H6C 0.9600 . ?
C7 H7 0.9800 . ?
C7 C8 1.391(15) . ?
C7 C14 1.475(14) . ?
C7 Rh1 2.097(11) . ?
C8 H8 0.9800 . ?
C8 C9 1.484(15) . ?
C8 Rh1 2.101(11) . ?
C9 H9A 0.9700 . ?
C9 H9B 0.9700 . ?
C9 C10 1.474(15) . ?
C10 H10A 0.9700 . ?
C10 H10B 0.9700 . ?
C10 C11 1.528(15) . ?
C11 H11 0.9800 . ?
C11 C12 1.408(15) . ?
C11 Rh1 2.116(10) . ?
C12 H12 0.9800 . ?
C12 C13 1.530(15) . ?
C12 Rh1 2.100(10) . ?
C13 H13A 0.9700 . ?
C13 H13B 0.9700 . ?
C13 C14 1.462(15) . ?
C14 H14A 0.9700 . ?
C14 H14B 0.9700 . ?
C15 C16 1.371(15) . ?
C15 C19 1.458(16) . ?
C15 N2 1.397(13) . ?
C16 H16 0.9300 . ?
C16 C17 1.361(15) . ?
C17 H17 0.9300 . ?
C17 C18 1.398(15) . ?
C18 C20 1.453(16) . ?
C18 N2 1.382(13) . ?
C19 H19A 0.9600 . ?
C19 H19B 0.9600 . ?
C19 H19C 0.9600 . ?
C20 H20A 0.9600 . ?
C20 H20B 0.9600 . ?
C20 H20C 0.9600 . ?
C21 H21 0.9800 . ?
C21 C22 1.357(15) . ?
C21 C28 1.506(15) . ?
C21 Rh2 2.109(9) . ?
C22 H22 0.9800 . ?
C22 C23 1.487(15) . ?
C22 Rh2 2.108(9) . ?
C23 H23A 0.9700 . ?
C23 H23B 0.9700 . ?
C23 C24 1.471(15) . ?
C24 H24A 0.9700 . ?
C24 H24B 0.9700 . ?
C24 C25 1.511(15) . ?
C25 H25 0.9800 . ?
C25 C26 1.353(15) . ?
C25 Rh2 2.130(10) . ?
C26 H26 0.9800 . ?
C26 C27 1.497(15) . ?
C26 Rh2 2.116(10) . ?
C27 H27A 0.9700 . ?
C27 H27B 0.9700 . ?
C27 C28 1.435(15) . ?
C28 H28A 0.9700 . ?
C28 H28B 0.9700 . ?
N1 Rh1 2.357(8) . ?
N1 Rh2 2.150(7) . ?
N2 Rh2 2.112(8) . ?
C29 C30 1.397(14) . ?
C29 C33 1.461(14) . ?
C29 N3 1.394(12) . ?
C29 Rh3 2.246(11) . ?
C30 H30 0.9800 . ?
C30 C31 1.404(16) . ?
C30 Rh3 2.296(12) . ?
C31 H31 0.9800 . ?
C31 C32 1.429(15) . ?
C31 Rh3 2.276(12) . ?
C32 C34 1.515(16) . ?
C32 N3 1.390(12) . ?
C32 Rh3 2.254(11) . ?
C33 H33A 0.9600 . ?
C33 H33B 0.9600 . ?
C33 H33C 0.9600 . ?
C34 H34A 0.9600 . ?
C34 H34B 0.9600 . ?
C34 H34C 0.9600 . ?
C35 H35 0.9800 . ?
C35 C36 1.430(17) . ?
C35 C42 1.527(17) . ?
C35 Rh3 2.122(11) . ?
C36 H36 0.9800 . ?
C36 C37 1.502(17) . ?
C36 Rh3 2.103(11) . ?
C37 H37A 0.9700 . ?
C37 H37B 0.9700 . ?
C37 C38 1.479(17) . ?
C38 H38A 0.9700 . ?
C38 H38B 0.9700 . ?
C38 C39 1.450(17) . ?
C39 H39 0.9800 . ?
C39 C40 1.365(17) . ?
C39 Rh3 2.121(11) . ?
C40 H40 0.9800 . ?
C40 C41 1.499(18) . ?
C40 Rh3 2.128(12) . ?
C41 H41A 0.9700 . ?
C41 H41B 0.9700 . ?
C41 C42 1.458(18) . ?
C42 H42A 0.9700 . ?
C42 H42B 0.9700 . ?
C43 C44 1.336(15) . ?
C43 C47 1.490(17) . ?
C43 N4 1.369(13) . ?
C44 H44 0.9300 . ?
C44 C45 1.371(16) . ?
C45 H45 0.9300 . ?
C45 C46 1.377(16) . ?
C46 C48 1.481(16) . ?
C46 N4 1.397(14) . ?
C47 H47A 0.9600 . ?
C47 H47B 0.9600 . ?
C47 H47C 0.9600 . ?
C48 H48A 0.9600 . ?
C48 H48B 0.9600 . ?
C48 H48C 0.9600 . ?
C49 H49 0.9800 . ?
C49 C50 1.365(15) . ?
C49 C56 1.539(16) . ?
C49 Rh4 2.105(10) . ?
C50 H50 0.9800 . ?
C50 C51 1.522(15) . ?
C50 Rh4 2.120(10) . ?
C51 H51A 0.9700 . ?
C51 H51B 0.9700 . ?
C51 C52 1.487(14) . ?
C52 H52A 0.9700 . ?
C52 H52B 0.9700 . ?
C52 C53 1.504(14) . ?
C53 H53 0.9800 . ?
C53 C54 1.374(15) . ?
C53 Rh4 2.110(10) . ?
C54 H54 0.9800 . ?
C54 C55 1.512(15) . ?
C54 Rh4 2.145(11) . ?
C55 H55A 0.9700 . ?
C55 H55B 0.9700 . ?
C55 C56 1.461(16) . ?
C56 H56A 0.9700 . ?
C56 H56B 0.9700 . ?
N3 Rh3 2.346(9) . ?
N3 Rh4 2.141(8) . ?
N4 Rh4 2.098(9) . ?

loop_
_geom_torsion_atom_site_label_1
_geom_torsion_atom_site_label_2
_geom_torsion_atom_site_label_3
_geom_torsion_atom_site_label_4
_geom_torsion
_geom_torsion_site_symmetry_1
_geom_torsion_site_symmetry_2
_geom_torsion_site_symmetry_3
_geom_torsion_site_symmetry_4
_geom_torsion_publ_flag
C1 C2 C3 C4 1.7(12) . . . . ?
C1 C2 C3 Rh1 64.0(7) . . . . ?
C2 C1 N1 C4 -6.5(11) . . . . ?
C2 C1 N1 Rh1 -64.8(7) . . . . ?
C2 C1 N1 Rh2 169.1(6) . . . . ?
C2 C3 C4 C6 -177.4(11) . . . . ?
C2 C3 C4 N1 -5.9(12) . . . . ?
C2 C3 C4 Rh1 63.3(8) . . . . ?
C3 C4 N1 C1 7.3(11) . . . . ?
C3 C4 N1 Rh1 65.4(7) . . . . ?
C3 C4 N1 Rh2 -168.1(6) . . . . ?
C5 C1 C2 C3 177.3(10) . . . . ?
C5 C1 C2 Rh1 -117.8(11) . . . . ?
C5 C1 N1 C4 178.9(10) . . . . ?
C5 C1 N1 Rh1 120.6(10) . . . . ?
C5 C1 N1 Rh2 -5.4(14) . . . . ?
C6 C4 N1 C1 179.7(10) . . . . ?
C6 C4 N1 Rh1 -122.2(10) . . . . ?
C6 C4 N1 Rh2 4.3(14) . . . . ?
C7 C8 C9 C10 -70.5(15) . . . . ?
C8 C7 C14 C13 73.8(15) . . . . ?
C8 C9 C10 C11 -1.1(15) . . . . ?
C9 C10 C11 C12 71.2(14) . . . . ?
C9 C10 C11 Rh1 -9.0(13) . . . . ?
C10 C11 C12 C13 1.1(16) . . . . ?
C10 C11 C12 Rh1 -104.0(10) . . . . ?
C11 C12 C13 C14 -71.6(14) . . . . ?
C12 C13 C14 C7 -0.6(15) . . . . ?
C14 C7 C8 C9 -1.2(18) . . . . ?
C14 C7 C8 Rh1 -106.9(11) . . . . ?
C15 C16 C17 C18 0.0(13) . . . . ?
C16 C15 N2 C18 -2.1(12) . . . . ?
C16 C15 N2 Rh2 -174.6(7) . . . . ?
C16 C17 C18 C20 178.3(14) . . . . ?
C16 C17 C18 N2 -1.3(13) . . . . ?
C17 C18 N2 C15 2.0(11) . . . . ?
C17 C18 N2 Rh2 174.0(7) . . . . ?
C19 C15 C16 C17 -178.6(12) . . . . ?
C19 C15 N2 C18 177.8(11) . . . . ?
C19 C15 N2 Rh2 5.3(15) . . . . ?
C20 C18 N2 C15 -177.6(12) . . . . ?
C20 C18 N2 Rh2 -5.6(16) . . . . ?
C21 C22 C23 C24 -63.8(15) . . . . ?
C22 C21 C28 C27 72.5(14) . . . . ?
C22 C23 C24 C25 -7.5(15) . . . . ?
C23 C24 C25 C26 75.2(15) . . . . ?
C23 C24 C25 Rh2 -7.0(13) . . . . ?
C24 C25 C26 C27 -1.3(17) . . . . ?
C24 C25 C26 Rh2 -104.9(11) . . . . ?
C25 C26 C27 C28 -68.2(15) . . . . ?
C26 C27 C28 C21 -3.1(16) . . . . ?
C28 C21 C22 C23 -1.0(17) . . . . ?
C28 C21 C22 Rh2 -104.3(10) . . . . ?
N1 C1 C2 C3 3.0(12) . . . . ?
N1 C1 C2 Rh1 67.9(7) . . . . ?
N2 C15 C16 C17 1.3(13) . . . . ?
Rh1 C1 C2 C3 -64.8(7) . . . . ?
Rh1 C1 N1 C4 58.3(6) . . . . ?
Rh1 C1 N1 Rh2 -126.0(6) . . . . ?
Rh1 C2 C3 C4 -62.3(7) . . . . ?
Rh1 C3 C4 C6 119.3(12) . . . . ?
Rh1 C3 C4 N1 -69.2(7) . . . . ?
Rh1 C4 N1 C1 -58.1(6) . . . . ?
Rh1 C4 N1 Rh2 126.5(7) . . . . ?
Rh1 C7 C8 C9 105.6(11) . . . . ?
Rh1 C7 C14 C13 -8.9(13) . . . . ?
Rh1 C8 C9 C10 10.8(13) . . . . ?
Rh1 C11 C12 C13 105.1(10) . . . . ?
Rh1 C12 C13 C14 9.7(12) . . . . ?
Rh2 C21 C22 C23 103.3(10) . . . . ?
Rh2 C21 C28 C27 -9.2(13) . . . . ?
Rh2 C22 C23 C24 18.3(13) . . . . ?
Rh2 C25 C26 C27 103.7(10) . . . . ?
Rh2 C26 C27 C28 13.7(13) . . . . ?
C29 C30 C31 C32 -2.2(14) . . . . ?
C29 C30 C31 Rh3 61.3(8) . . . . ?
C30 C29 N3 C32 -7.2(12) . . . . ?
C30 C29 N3 Rh3 -66.7(8) . . . . ?
C30 C29 N3 Rh4 164.4(8) . . . . ?
C30 C31 C32 C34 -176.1(13) . . . . ?
C30 C31 C32 N3 -2.3(14) . . . . ?
C30 C31 C32 Rh3 64.9(9) . . . . ?
C31 C32 N3 C29 5.8(13) . . . . ?
C31 C32 N3 Rh3 65.0(9) . . . . ?
C31 C32 N3 Rh4 -165.8(8) . . . . ?
C33 C29 C30 C31 176.1(11) . . . . ?
C33 C29 C30 Rh3 -121.8(12) . . . . ?
C33 C29 N3 C32 -177.9(10) . . . . ?
C33 C29 N3 Rh3 122.7(11) . . . . ?
C33 C29 N3 Rh4 -6.3(15) . . . . ?
C34 C32 N3 C29 180.0(12) . . . . ?
C34 C32 N3 Rh3 -120.8(13) . . . . ?
C34 C32 N3 Rh4 8.5(17) . . . . ?
C35 C36 C37 C38 -79.1(15) . . . . ?
C36 C35 C42 C41 64.5(17) . . . . ?
C36 C37 C38 C39 10.2(18) . . . . ?
C37 C38 C39 C40 64.3(18) . . . . ?
C37 C38 C39 Rh3 -17.5(16) . . . . ?
C38 C39 C40 C41 0(2) . . . . ?
C38 C39 C40 Rh3 -103.4(12) . . . . ?
C39 C40 C41 C42 -76.5(18) . . . . ?
C40 C41 C42 C35 7.5(19) . . . . ?
C42 C35 C36 C37 2.5(19) . . . . ?
C42 C35 C36 Rh3 -104.2(12) . . . . ?
C43 C44 C45 C46 -0.2(14) . . . . ?
C44 C43 N4 C46 -0.5(13) . . . . ?
C44 C43 N4 Rh4 -169.9(8) . . . . ?
C44 C45 C46 C48 178.5(12) . . . . ?
C44 C45 C46 N4 -0.1(13) . . . . ?
C45 C46 N4 C43 0.3(12) . . . . ?
C45 C46 N4 Rh4 170.0(7) . . . . ?
C47 C43 C44 C45 178.2(13) . . . . ?
C47 C43 N4 C46 -178.5(12) . . . . ?
C47 C43 N4 Rh4 12.1(16) . . . . ?
C48 C46 N4 C43 -178.4(11) . . . . ?
C48 C46 N4 Rh4 -8.7(16) . . . . ?
C49 C50 C51 C52 -89.7(13) . . . . ?
C50 C49 C56 C55 49.1(16) . . . . ?
C50 C51 C52 C53 26.0(14) . . . . ?
C51 C52 C53 C54 52.6(15) . . . . ?
C51 C52 C53 Rh4 -30.7(12) . . . . ?
C52 C53 C54 C55 0.0(18) . . . . ?
C52 C53 C54 Rh4 -103.5(11) . . . . ?
C53 C54 C55 C56 -88.4(14) . . . . ?
C54 C55 C56 C49 27.7(15) . . . . ?
C56 C49 C50 C51 4.4(18) . . . . ?
C56 C49 C50 Rh4 -101.4(11) . . . . ?
N3 C29 C30 C31 6.0(14) . . . . ?
N3 C29 C30 Rh3 68.1(8) . . . . ?
N4 C43 C44 C45 0.5(14) . . . . ?
Rh3 C29 C30 C31 -62.1(9) . . . . ?
Rh3 C29 N3 C32 59.4(7) . . . . ?
Rh3 C29 N3 Rh4 -129.0(7) . . . . ?
Rh3 C30 C31 C32 -63.5(8) . . . . ?
Rh3 C31 C32 C34 118.9(14) . . . . ?
Rh3 C31 C32 N3 -67.3(8) . . . . ?
Rh3 C32 N3 C29 -59.2(7) . . . . ?
Rh3 C32 N3 Rh4 129.3(7) . . . . ?
Rh3 C35 C36 C37 106.7(11) . . . . ?
Rh3 C35 C42 C41 -15.5(15) . . . . ?
Rh3 C36 C37 C38 2.4(15) . . . . ?
Rh3 C39 C40 C41 103.7(12) . . . . ?
Rh3 C40 C41 C42 4.1(17) . . . . ?
Rh4 C49 C50 C51 105.8(10) . . . . ?
Rh4 C49 C56 C55 -32.7(12) . . . . ?
Rh4 C50 C51 C52 -8.9(12) . . . . ?
Rh4 C53 C54 C55 103.5(10) . . . . ?
Rh4 C54 C55 C56 -9.3(13) . . . . ?
